data_7119115
loop_
_publ_author_name
'Christoph Schoo'
'Svetlana V. Klementyeva'
'Michael T. Gamer'
'Sergey N. Konchenko'
'Peter W. Roesky'

_publ_section_title
;
 Samarocene oxide: from an undesired decomposition product to a new
 reagent
;
_journal_name_full Chem.Commun.
_journal_page_first 6654
_journal_volume 52
_journal_year 2016
_chemical_formula_moiety 'C45 H68 O3 S Sm2'
_chemical_formula_sum 'C45 H68 O3 S Sm2'
_chemical_formula_weight 989.75
_space_group_crystal_system monoclinic
_space_group_IT_number 14
_space_group_name_Hall '-P 2ybc'
_space_group_name_H-M_alt 'P 1 21/c 1'
_symmetry_space_group_name_Hall '-P 2ybc'
_symmetry_space_group_name_H-M 'P 1 21/c 1'
_atom_sites_solution_hydrogens geom
_atom_sites_solution_primary direct
_audit_creation_date 2015-09-24
_audit_creation_method
;
Olex2 1.2
(compiled 2015.01.26 svn.r3150 for OlexSys, GUI svn.r4998)
;
_audit_update_record
;
2016-02-26 deposited with the CCDC.
2016-04-13 downloaded from the CCDC.
;
_cell_angle_alpha 90
_cell_angle_beta 106.381(7)
_cell_angle_gamma 90
_cell_formula_units_Z 4
_cell_length_a 10.7989(9)
_cell_length_b 23.324(2)
_cell_length_c 18.5920(16)
_cell_measurement_reflns_used 26000
_cell_measurement_temperature 150
_cell_measurement_theta_max 1.44
_cell_measurement_theta_min 26.20
_cell_volume 4492.7(7)
_computing_cell_refinement 'STOE X-AREA, PLATON (A.L.Spek, 2009)'
_computing_data_collection 'STOE X-AREA'
_computing_data_reduction 'STOE X-RED & X-SHAPE, PLATON (A.L.Spek, 2009)'
_computing_molecular_graphics 'Diamond 2/3, Olex2 (Dolomanov et al., 2009)'
_computing_publication_material 'MS Word, Olex2 (Dolomanov et al., 2009)'
_computing_structure_refinement 'SHELXL-2014/7 (Sheldrick, 2008)'
_computing_structure_solution 'SHELXS-2014/7 (Sheldrick, 2008)'
_diffrn_ambient_temperature 150
_diffrn_detector 'image plate (34cm diameter)'
_diffrn_detector_area_resol_mean 6.67
_diffrn_detector_type 'STOE image plate'
_diffrn_measured_fraction_theta_full 0.996
_diffrn_measured_fraction_theta_max 0.980
_diffrn_measurement_device 'two-circle goniometer'
_diffrn_measurement_device_type 'STOE IPDS 2'
_diffrn_measurement_method '\w scans'
_diffrn_radiation_collimation '0.5mm monocapillary'
_diffrn_radiation_monochromator 'plane graphite'
_diffrn_radiation_type MoK\a
_diffrn_radiation_wavelength 0.71073
_diffrn_reflns_av_R_equivalents 0.0845
_diffrn_reflns_av_unetI/netI 0.0570
_diffrn_reflns_Laue_measured_fraction_full 0.996
_diffrn_reflns_Laue_measured_fraction_max 0.980
_diffrn_reflns_limit_h_max 13
_diffrn_reflns_limit_h_min -13
_diffrn_reflns_limit_k_max 27
_diffrn_reflns_limit_k_min -28
_diffrn_reflns_limit_l_max 22
_diffrn_reflns_limit_l_min -22
_diffrn_reflns_number 34784
_diffrn_reflns_point_group_measured_fraction_full 0.996
_diffrn_reflns_point_group_measured_fraction_max 0.980
_diffrn_reflns_theta_full 26.000
_diffrn_reflns_theta_max 26.217
_diffrn_reflns_theta_min 1.437
_diffrn_source 'sealed tube, 12x0.4mm long-fine focus'
_exptl_absorpt_coefficient_mu 2.670
_exptl_absorpt_correction_T_max 0.73
_exptl_absorpt_correction_T_min 0.626
_exptl_absorpt_correction_type integration
_exptl_absorpt_process_details 'STOE X-RED & X-SHAPE'
_exptl_crystal_colour red
_exptl_crystal_colour_primary red
_exptl_crystal_density_diffrn 1.463
_exptl_crystal_description prism
_exptl_crystal_F_000 2008
_exptl_crystal_size_max 0.378
_exptl_crystal_size_mid 0.343
_exptl_crystal_size_min 0.285
_refine_diff_density_max 1.597
_refine_diff_density_min -1.089
_refine_diff_density_rms 0.143
_refine_ls_extinction_coef .
_refine_ls_extinction_method none
_refine_ls_goodness_of_fit_ref 1.041
_refine_ls_hydrogen_treatment constr
_refine_ls_matrix_type full
_refine_ls_number_parameters 354
_refine_ls_number_reflns 8859
_refine_ls_number_restraints 19
_refine_ls_restrained_S_all 1.047
_refine_ls_R_factor_all 0.0707
_refine_ls_R_factor_gt 0.0528
_refine_ls_shift/su_max 0.001
_refine_ls_shift/su_mean 0.000
_refine_ls_structure_factor_coef Fsqd
_refine_ls_weighting_details 'w=1/[\s^2^(Fo^2^)+(0.1004P)^2^] where P=(Fo^2^+2Fc^2^)/3'
_refine_ls_weighting_scheme calc
_refine_ls_wR_factor_gt 0.1436
_refine_ls_wR_factor_ref 0.1579
_reflns_Friedel_coverage 0.000
_reflns_Friedel_fraction_full .
_reflns_Friedel_fraction_max .
_reflns_number_gt 6391
_reflns_number_total 8859
_reflns_threshold_expression 'I > 2\s(I)'
_cod_data_source_file c6cc02450e2.cif
_cod_data_source_block 2
_cod_original_cell_volume 4492.8(7)
_cod_database_code 7119115
_shelx_space_group_comment
;
The symmetry employed for this shelxl refinement is uniquely defined
by the following loop, which should always be used as a source of
symmetry information in preference to the above space-group names.
They are only intended as comments.
;
_olex2_refinement_description
;
1. Fixed Uiso
 At 1.2 times of:
  All C(H,H) groups
 At 1.5 times of:
  All C(H,H,H) groups
2. Restrained distances
 C25-S1A
 1.8 with sigma of 0.02
 C25-S1B
 1.8 with sigma of 0.02
 C25-O3A
 1.36 with sigma of 0.005
 C25-O3B
 1.36 with sigma of 0.005
 C22A-C23A
 1.5 with sigma of 0.02
 C21B-C22B
 1.5 with sigma of 0.02
 C22B-C23B
 1.5 with sigma of 0.02
3. Uiso/Uaniso restraints and constraints
O3A \\sim C25 \\sim O3B: within 1.7A with sigma of 0.004 and sigma for terminal
atoms of 0.008
4. Others
 Fixed Sof: S1A(0.5) S1B(0.5) O3A(0.5) O3B(0.5) C1A(0.5) C2A(0.5) C3A(0.5)
 C4A(0.5) C5A(0.5) C6A(0.5) H6AA(0.5) H6AB(0.5) H6AC(0.5) C7A(0.5) H7AA(0.5)
 H7AB(0.5) H7AC(0.5) C8A(0.5) H8AA(0.5) H8AB(0.5) H8AC(0.5) C9A(0.5) H9AA(0.5)
 H9AB(0.5) H9AC(0.5) C10A(0.5) H10A(0.5) H10B(0.5) H10C(0.5) C1B(0.5) C2B(0.5)
 C3B(0.5) C4B(0.5) C5B(0.5) C6B(0.5) H6BA(0.5) H6BB(0.5) H6BC(0.5) C7B(0.5)
 H7BA(0.5) H7BB(0.5) H7BC(0.5) C8B(0.5) H8BA(0.5) H8BB(0.5) H8BC(0.5) C9B(0.5)
 H9BA(0.5) H9BB(0.5) H9BC(0.5) C10B(0.5) H10D(0.5) H10E(0.5) H10F(0.5)
 C11A(0.5) C12A(0.5) C13A(0.5) C14A(0.5) C15A(0.5) C16A(0.5) H16A(0.5)
 H16B(0.5) H16C(0.5) C17A(0.5) H17A(0.5) H17B(0.5) H17C(0.5) C18A(0.5)
 H18A(0.5) H18B(0.5) H18C(0.5) C19A(0.5) H19A(0.5) H19B(0.5) H19C(0.5)
 C20A(0.5) H20A(0.5) H20B(0.5) H20C(0.5) C11B(0.5) C12B(0.5) C13B(0.5)
 C14B(0.5) C15B(0.5) C16B(0.5) H16D(0.5) H16E(0.5) H16F(0.5) C17B(0.5)
 H17D(0.5) H17E(0.5) H17F(0.5) C18B(0.5) H18D(0.5) H18E(0.5) H18F(0.5)
 C19B(0.5) H19D(0.5) H19E(0.5) H19F(0.5) C20B(0.5) H20D(0.5) H20E(0.5)
 H20F(0.5) C21A(0.5) H21A(0.5) H21B(0.5) C21B(0.5) H21C(0.5) H21D(0.5)
 C22A(0.5) H22A(0.5) H22B(0.5) C22B(0.5) H22C(0.5) H22D(0.5) C23A(0.5)
 H23A(0.5) H23B(0.5) C23B(0.5) H23C(0.5) H23D(0.5) C24A(0.5) H24A(0.5)
 H24B(0.5) C24B(0.5) H24C(0.5) H24D(0.5) C26A(0.66667) C27A(0.66667)
 C28A(0.66667) C29A(0.66667) C30A(0.66667) C31A(0.66667) H31A(0.66667)
 H31B(0.66667) H31C(0.66667) C32A(0.66667) H32A(0.66667) H32B(0.66667)
 H32C(0.66667) C33A(0.66667) H33A(0.66667) H33B(0.66667) H33C(0.66667)
 C34A(0.66667) H34A(0.66667) H34B(0.66667) H34C(0.66667) C35A(0.66667)
 H35A(0.66667) H35B(0.66667) H35C(0.66667) C26B(0.33333) C27B(0.33333)
 C28B(0.33333) C29B(0.33333) C30B(0.33333) C31B(0.33333) H31D(0.33333)
 H31E(0.33333) H31F(0.33333) C32B(0.33333) H32D(0.33333) H32E(0.33333)
 H32F(0.33333) C33B(0.33333) H33D(0.33333) H33E(0.33333) H33F(0.33333)
 C34B(0.33333) H34D(0.33333) H34E(0.33333) H34F(0.33333) C35B(0.33333)
 H35D(0.33333) H35E(0.33333) H35F(0.33333) C36A(0.5) C37A(0.5) C38A(0.5)
 C39A(0.5) C40A(0.5) C41A(0.5) H41A(0.5) H41B(0.5) H41C(0.5) C42A(0.5)
 H42A(0.5) H42B(0.5) H42C(0.5) C43A(0.5) H43A(0.5) H43B(0.5) H43C(0.5)
 C44A(0.5) H44A(0.5) H44B(0.5) H44C(0.5) C45A(0.5) H45A(0.5) H45B(0.5)
 H45C(0.5) C36B(0.5) C37B(0.5) C38B(0.5) C39B(0.5) C40B(0.5) C41B(0.5)
 H41D(0.5) H41E(0.5) H41F(0.5) C42B(0.5) H42D(0.5) H42E(0.5) H42F(0.5)
 C43B(0.5) H43D(0.5) H43E(0.5) H43F(0.5) C44B(0.5) H44D(0.5) H44E(0.5)
 H44F(0.5) C45B(0.5) H45D(0.5) H45E(0.5) H45F(0.5)
5.a Secondary CH2 refined with riding coordinates:
 C21A(H21A,H21B), C21B(H21C,H21D), C22A(H22A,H22B), C22B(H22C,H22D), C23A(H23A,
 H23B), C23B(H23C,H23D), C24A(H24A,H24B), C24B(H24C,H24D)
5.b Cp* refined as free rotating group:
 C1A(C2A,C3A,C4A,C5A,C6A,C7A,C8A,C9A,C10A), C11A(C12A,C13A,C14A,C15A,C16A,C17A,
 C18A,C19A,C20A), C26A(C27A,C28A,C29A,C30A,C31A,C32A,C33A,C34A,C35A), C26B(C27B,
 C28B,C29B,C30B,C31B,C32B,C33B,C34B,C35B), C36A(C37A,C38A,C39A,C40A,C41A,C42A,
 C43A,C44A,C45A)
5.c Idealised Me refined as rotating group:
 C6A(H6AA,H6AB,H6AC), C7A(H7AA,H7AB,H7AC), C8A(H8AA,H8AB,H8AC), C9A(H9AA,H9AB,
 H9AC), C10A(H10A,H10B,H10C), C6B(H6BA,H6BB,H6BC), C7B(H7BA,H7BB,H7BC),
 C8B(H8BA,H8BB,H8BC), C9B(H9BA,H9BB,H9BC), C10B(H10D,H10E,H10F), C16A(H16A,H16B,
 H16C), C17A(H17A,H17B,H17C), C18A(H18A,H18B,H18C), C19A(H19A,H19B,H19C),
 C20A(H20A,H20B,H20C), C16B(H16D,H16E,H16F), C17B(H17D,H17E,H17F), C18B(H18D,
 H18E,H18F), C19B(H19D,H19E,H19F), C20B(H20D,H20E,H20F), C31A(H31A,H31B,H31C),
 C32A(H32A,H32B,H32C), C33A(H33A,H33B,H33C), C34A(H34A,H34B,H34C), C35A(H35A,
 H35B,H35C), C31B(H31D,H31E,H31F), C32B(H32D,H32E,H32F), C33B(H33D,H33E,H33F),
 C34B(H34D,H34E,H34F), C35B(H35D,H35E,H35F), C41A(H41A,H41B,H41C), C42A(H42A,
 H42B,H42C), C43A(H43A,H43B,H43C), C44A(H44A,H44B,H44C), C45A(H45A,H45B,H45C),
 C41B(H41D,H41E,H41F), C42B(H42D,H42E,H42F), C43B(H43D,H43E,H43F), C44B(H44D,
 H44E,H44F), C45B(H45D,H45E,H45F)
;
_shelx_shelxl_version_number 2014/7
_olex2_submission_special_instructions 'No special instructions were received'

loop_
_space_group_symop_operation_xyz
'x, y, z'
'-x, y+1/2, -z+1/2'
'-x, -y, -z'
'x, -y-1/2, z-1/2'

loop_
_atom_site_label
_atom_site_type_symbol
_atom_site_fract_x
_atom_site_fract_y
_atom_site_fract_z
_atom_site_U_iso_or_equiv
_atom_site_adp_type
_atom_site_occupancy
_atom_site_site_symmetry_order
_atom_site_calc_flag
_atom_site_refinement_flags_posn
_atom_site_refinement_flags_adp
_atom_site_refinement_flags_occupancy
_atom_site_disorder_assembly
_atom_site_disorder_group
Sm1 Sm 0.31862(3) 0.55761(2) 0.17103(2) 0.05100(13) Uani 1 1 d . . . . .
Sm2 Sm 0.18318(3) 0.36112(2) 0.39255(2) 0.05079(13) Uani 1 1 d . . . . .
S1A S 0.3892(5) 0.5110(2) 0.3136(4) 0.0376(8) Uani 0.5 1 d D . P A 1
S1B S 0.1583(4) 0.4659(2) 0.1765(2) 0.0460(8) Uani 0.5 1 d D . P A 2
O1 O -0.0137(6) 0.3370(3) 0.2937(4) 0.0834(17) Uani 1 1 d . . . . .
O2 O 0.2242(6) 0.4257(2) 0.3152(4) 0.0712(15) Uani 1 1 d . . . . .
O3A O 0.1932(12) 0.4708(6) 0.2002(5) 0.059(2) Uani 0.5 1 d D U P A 1
O3B O 0.3645(13) 0.4997(7) 0.3075(11) 0.041(2) Uani 0.5 1 d D U P A 2
C1A C 0.1136(7) 0.4566(3) 0.4491(4) 0.048(3) Uiso 0.5 1 d . . P B 1
C2A C 0.2118(6) 0.4307(3) 0.5074(4) 0.043(3) Uiso 0.5 1 d G . P B 1
C3A C 0.1593(7) 0.3808(3) 0.5313(4) 0.053(3) Uiso 0.5 1 d G . P B 1
C4A C 0.0285(6) 0.3758(3) 0.4878(4) 0.040(3) Uiso 0.5 1 d G . P B 1
C5A C 0.0003(6) 0.4227(3) 0.4370(4) 0.046(3) Uiso 0.5 1 d G . P B 1
C6A C 0.1272(11) 0.5106(4) 0.4073(6) 0.088(5) Uiso 0.5 1 d G . P B 1
H6AA H 0.2166 0.5211 0.4191 0.132 Uiso 0.5 1 calc GR . P B 1
H6AB H 0.0794 0.5410 0.4220 0.132 Uiso 0.5 1 calc GR . P B 1
H6AC H 0.0941 0.5041 0.3544 0.132 Uiso 0.5 1 calc GR . P B 1
C7A C 0.3482(7) 0.4524(5) 0.5385(6) 0.078(5) Uiso 0.5 1 d G . P B 1
H7AA H 0.4038 0.4210 0.5602 0.116 Uiso 0.5 1 calc GR . P B 1
H7AB H 0.3505 0.4808 0.5762 0.116 Uiso 0.5 1 calc GR . P B 1
H7AC H 0.3768 0.4691 0.4988 0.116 Uiso 0.5 1 calc GR . P B 1
C8A C 0.2299(10) 0.3401(4) 0.5923(5) 0.093(6) Uiso 0.5 1 d G . P B 1
H8AA H 0.2181 0.3015 0.5738 0.139 Uiso 0.5 1 calc GR . P B 1
H8AB H 0.1964 0.3438 0.6347 0.139 Uiso 0.5 1 calc GR . P B 1
H8AC H 0.3203 0.3493 0.6071 0.139 Uiso 0.5 1 calc GR . P B 1
C9A C -0.0641(9) 0.3290(4) 0.4944(7) 0.094(6) Uiso 0.5 1 d G . P B 1
H9AA H -0.0230 0.2924 0.4957 0.142 Uiso 0.5 1 calc GR . P B 1
H9AB H -0.1394 0.3306 0.4520 0.142 Uiso 0.5 1 calc GR . P B 1
H9AC H -0.0890 0.3343 0.5396 0.142 Uiso 0.5 1 calc GR . P B 1
C10A C -0.1277(7) 0.4344(5) 0.3801(6) 0.091(6) Uiso 0.5 1 d G . P B 1
H10A H -0.1565 0.4722 0.3877 0.137 Uiso 0.5 1 calc GR . P B 1
H10B H -0.1901 0.4068 0.3858 0.137 Uiso 0.5 1 calc GR . P B 1
H10C H -0.1178 0.4316 0.3305 0.137 Uiso 0.5 1 calc GR . P B 1
C1B C 0.1801(15) 0.4520(7) 0.4850(9) 0.059(3) Uiso 0.5 1 d . . P B 2
C2B C 0.2052(16) 0.4016(7) 0.5348(9) 0.063(4) Uiso 0.5 1 d . . P B 2
C3B C 0.0913(19) 0.3698(8) 0.5180(11) 0.071(4) Uiso 0.5 1 d . . P B 2
C4B C 0.0027(18) 0.3973(9) 0.4582(11) 0.074(4) Uiso 0.5 1 d . . P B 2
C5B C 0.0572(16) 0.4459(7) 0.4429(9) 0.058(3) Uiso 0.5 1 d . . P B 2
C6B C 0.286(2) 0.4951(10) 0.4944(14) 0.100(6) Uiso 0.5 1 d . . P B 2
H6BA H 0.3196 0.5044 0.5466 0.149 Uiso 0.5 1 calc GR . P B 2
H6BB H 0.2521 0.5292 0.4667 0.149 Uiso 0.5 1 calc GR . P B 2
H6BC H 0.3531 0.4795 0.4761 0.149 Uiso 0.5 1 calc GR . P B 2
C7B C 0.317(2) 0.3921(13) 0.6066(15) 0.118(8) Uiso 0.5 1 d . . P B 2
H7BA H 0.3973 0.4032 0.5976 0.176 Uiso 0.5 1 calc GR . P B 2
H7BB H 0.3214 0.3523 0.6203 0.176 Uiso 0.5 1 calc GR . P B 2
H7BC H 0.3033 0.4147 0.6467 0.176 Uiso 0.5 1 calc GR . P B 2
C8B C 0.054(3) 0.3213(13) 0.5566(18) 0.132(9) Uiso 0.5 1 d . . P B 2
H8BA H 0.1300 0.3053 0.5912 0.198 Uiso 0.5 1 calc GR . P B 2
H8BB H 0.0135 0.2927 0.5207 0.198 Uiso 0.5 1 calc GR . P B 2
H8BC H -0.0044 0.3339 0.5836 0.198 Uiso 0.5 1 calc GR . P B 2
C9B C -0.137(3) 0.3841(15) 0.4282(19) 0.141(10) Uiso 0.5 1 d . . P B 2
H9BA H -0.1743 0.4075 0.3849 0.211 Uiso 0.5 1 calc GR . P B 2
H9BB H -0.1802 0.3919 0.4659 0.211 Uiso 0.5 1 calc GR . P B 2
H9BC H -0.1483 0.3443 0.4142 0.211 Uiso 0.5 1 calc GR . P B 2
C10B C 0.001(3) 0.4960(13) 0.3882(18) 0.135(10) Uiso 0.5 1 d . . P B 2
H10D H 0.0510 0.5001 0.3530 0.202 Uiso 0.5 1 calc GR . P B 2
H10E H 0.0056 0.5309 0.4161 0.202 Uiso 0.5 1 calc GR . P B 2
H10F H -0.0868 0.4879 0.3617 0.202 Uiso 0.5 1 calc GR . P B 2
C11A C 0.3151(6) 0.2910(3) 0.3187(3) 0.044(3) Uiso 0.5 1 d . . P B 1
C12A C 0.2299(6) 0.2535(3) 0.3418(4) 0.045(3) Uiso 0.5 1 d G . P B 1
C13A C 0.2699(7) 0.2508(3) 0.4213(4) 0.051(5) Uiso 0.5 1 d G . P B 1
C14A C 0.3797(7) 0.2867(3) 0.4474(3) 0.049(4) Uiso 0.5 1 d G . P B 1
C15A C 0.4077(6) 0.3115(3) 0.3840(4) 0.049(4) Uiso 0.5 1 d G . P B 1
C16A C 0.3085(10) 0.3064(4) 0.2389(4) 0.068(4) Uiso 0.5 1 d G . P B 1
H16A H 0.3876 0.2956 0.2287 0.102 Uiso 0.5 1 calc GR . P B 1
H16B H 0.2958 0.3470 0.2319 0.102 Uiso 0.5 1 calc GR . P B 1
H16C H 0.2377 0.2864 0.2053 0.102 Uiso 0.5 1 calc GR . P B 1
C17A C 0.1168(8) 0.2221(4) 0.2907(5) 0.088(5) Uiso 0.5 1 d G . P B 1
H17A H 0.0755 0.2462 0.2489 0.133 Uiso 0.5 1 calc GR . P B 1
H17B H 0.0562 0.2124 0.3179 0.133 Uiso 0.5 1 calc GR . P B 1
H17C H 0.1467 0.1877 0.2727 0.133 Uiso 0.5 1 calc GR . P B 1
C18A C 0.2066(10) 0.2160(5) 0.4696(5) 0.099(7) Uiso 0.5 1 d G . P B 1
H18A H 0.1147 0.2207 0.4520 0.148 Uiso 0.5 1 calc GR . P B 1
H18B H 0.2369 0.2289 0.5206 0.148 Uiso 0.5 1 calc GR . P B 1
H18C H 0.2280 0.1763 0.4669 0.148 Uiso 0.5 1 calc GR . P B 1
C19A C 0.4538(10) 0.2966(5) 0.5283(4) 0.104(7) Uiso 0.5 1 d G . P B 1
H19A H 0.4779 0.3362 0.5355 0.156 Uiso 0.5 1 calc GR . P B 1
H19B H 0.5300 0.2732 0.5410 0.156 Uiso 0.5 1 calc GR . P B 1
H19C H 0.4005 0.2866 0.5600 0.156 Uiso 0.5 1 calc GR . P B 1
C20A C 0.5167(8) 0.3525(4) 0.3857(6) 0.063(4) Uiso 0.5 1 d G . P B 1
H20A H 0.5024 0.3702 0.3375 0.094 Uiso 0.5 1 calc GR . P B 1
H20B H 0.5969 0.3318 0.3979 0.094 Uiso 0.5 1 calc GR . P B 1
H20C H 0.5203 0.3814 0.4229 0.094 Uiso 0.5 1 calc GR . P B 1
C11B C 0.3896(18) 0.3153(8) 0.3596(13) 0.071(5) Uiso 0.5 1 d . . P B 2
C12B C 0.2882(17) 0.2744(8) 0.3396(10) 0.068(4) Uiso 0.5 1 d . . P B 2
C13B C 0.2626(19) 0.2537(9) 0.4004(15) 0.075(6) Uiso 0.5 1 d . . P B 2
C14B C 0.3526(18) 0.2787(8) 0.4625(11) 0.068(4) Uiso 0.5 1 d . . P B 2
C15B C 0.4286(17) 0.3170(8) 0.4349(11) 0.075(4) Uiso 0.5 1 d . . P B 2
C16B C 0.452(3) 0.3464(15) 0.309(2) 0.149(11) Uiso 0.5 1 d . . P B 2
H16D H 0.3979 0.3442 0.2580 0.223 Uiso 0.5 1 calc GR . P B 2
H16E H 0.5342 0.3291 0.3117 0.223 Uiso 0.5 1 calc GR . P B 2
H16F H 0.4648 0.3858 0.3237 0.223 Uiso 0.5 1 calc GR . P B 2
C17B C 0.215(3) 0.2538(14) 0.2622(19) 0.142(11) Uiso 0.5 1 d . . P B 2
H17D H 0.1647 0.2205 0.2666 0.213 Uiso 0.5 1 calc GR . P B 2
H17E H 0.2743 0.2441 0.2345 0.213 Uiso 0.5 1 calc GR . P B 2
H17F H 0.1579 0.2836 0.2365 0.213 Uiso 0.5 1 calc GR . P B 2
C18B C 0.173(2) 0.2092(11) 0.4281(15) 0.103(7) Uiso 0.5 1 d . . P B 2
H18D H 0.1417 0.2267 0.4662 0.155 Uiso 0.5 1 calc GR . P B 2
H18E H 0.2231 0.1758 0.4483 0.155 Uiso 0.5 1 calc GR . P B 2
H18F H 0.1020 0.1983 0.3865 0.155 Uiso 0.5 1 calc GR . P B 2
C19B C 0.391(3) 0.2593(13) 0.5442(16) 0.122(9) Uiso 0.5 1 d . . P B 2
H19D H 0.3194 0.2645 0.5646 0.183 Uiso 0.5 1 calc GR . P B 2
H19E H 0.4629 0.2817 0.5724 0.183 Uiso 0.5 1 calc GR . P B 2
H19F H 0.4147 0.2196 0.5470 0.183 Uiso 0.5 1 calc GR . P B 2
C20B C 0.547(3) 0.3566(14) 0.486(2) 0.150(12) Uiso 0.5 1 d . . P B 2
H20D H 0.6087 0.3326 0.5199 0.224 Uiso 0.5 1 calc GR . P B 2
H20E H 0.5132 0.3841 0.5138 0.224 Uiso 0.5 1 calc GR . P B 2
H20F H 0.5885 0.3764 0.4537 0.224 Uiso 0.5 1 calc GR . P B 2
C21A C -0.059(3) 0.3786(13) 0.2395(17) 0.116(8) Uiso 0.5 1 d . . P C 1
H21A H 0.0097 0.3907 0.2191 0.139 Uiso 0.5 1 calc R . P C 1
H21B H -0.0878 0.4117 0.2621 0.139 Uiso 0.5 1 calc R . P C 1
C21B C -0.037(2) 0.3563(10) 0.2108(13) 0.092(6) Uiso 0.5 1 d D . P C 2
H21C H -0.0616 0.3964 0.2044 0.110 Uiso 0.5 1 calc R . P C 2
H21D H 0.0386 0.3500 0.1936 0.110 Uiso 0.5 1 calc R . P C 2
C22A C -0.163(3) 0.3575(13) 0.181(2) 0.133(10) Uiso 0.5 1 d D . P C 1
H22A H -0.1470 0.3628 0.1328 0.159 Uiso 0.5 1 calc R . P C 1
H22B H -0.2430 0.3767 0.1807 0.159 Uiso 0.5 1 calc R . P C 1
C22B C -0.145(3) 0.3185(18) 0.1715(18) 0.140(11) Uiso 0.5 1 d D . P C 2
H22C H -0.1130 0.2814 0.1611 0.168 Uiso 0.5 1 calc R . P C 2
H22D H -0.1943 0.3356 0.1246 0.168 Uiso 0.5 1 calc R . P C 2
C23A C -0.168(4) 0.2946(13) 0.199(2) 0.160(13) Uiso 0.5 1 d D . P C 1
H23A H -0.1329 0.2719 0.1662 0.192 Uiso 0.5 1 calc R . P C 1
H23B H -0.2573 0.2829 0.1923 0.192 Uiso 0.5 1 calc R . P C 1
C23B C -0.227(3) 0.3127(14) 0.2257(15) 0.118(8) Uiso 0.5 1 d D . P C 2
H23C H -0.2763 0.3473 0.2261 0.142 Uiso 0.5 1 calc R . P C 2
H23D H -0.2849 0.2803 0.2126 0.142 Uiso 0.5 1 calc R . P C 2
C24A C -0.088(3) 0.2847(11) 0.2832(15) 0.100(7) Uiso 0.5 1 d . . P C 1
H24A H -0.1425 0.2823 0.3165 0.121 Uiso 0.5 1 calc R . P C 1
H24B H -0.0338 0.2509 0.2890 0.121 Uiso 0.5 1 calc R . P C 1
C24B C -0.1369(19) 0.3043(9) 0.2936(11) 0.076(5) Uiso 0.5 1 d . . P C 2
H24C H -0.1183 0.2638 0.3015 0.092 Uiso 0.5 1 calc R . P C 2
H24D H -0.1701 0.3182 0.3337 0.092 Uiso 0.5 1 calc R . P C 2
C25 C 0.2589(6) 0.4651(3) 0.2743(4) 0.0554(15) Uani 1 1 d D U . . .
C26A C 0.1127(5) 0.6181(3) 0.1863(4) 0.065(3) Uiso 0.6667 1 d . . P A 1
C27A C 0.1277(6) 0.6327(3) 0.1151(3) 0.072(3) Uiso 0.6667 1 d G . P A 1
C28A C 0.2417(6) 0.6661(3) 0.1269(3) 0.071(3) Uiso 0.6667 1 d G . P A 1
C29A C 0.2972(5) 0.6720(3) 0.2054(4) 0.066(3) Uiso 0.6667 1 d G . P A 1
C30A C 0.2174(6) 0.6424(3) 0.2421(3) 0.061(3) Uiso 0.6667 1 d G . P A 1
C31A C 0.0044(7) 0.5829(4) 0.2002(6) 0.102(5) Uiso 0.6667 1 d G . P A 1
H31A H -0.0638 0.5793 0.1543 0.153 Uiso 0.6667 1 calc GR . P A 1
H31B H -0.0281 0.6016 0.2372 0.153 Uiso 0.6667 1 calc GR . P A 1
H31C H 0.0361 0.5455 0.2178 0.153 Uiso 0.6667 1 calc GR . P A 1
C32A C 0.0382(9) 0.6158(5) 0.0400(4) 0.126(7) Uiso 0.6667 1 d G . P A 1
H32A H 0.0548 0.6395 0.0015 0.189 Uiso 0.6667 1 calc GR . P A 1
H32B H -0.0497 0.6208 0.0407 0.189 Uiso 0.6667 1 calc GR . P A 1
H32C H 0.0525 0.5763 0.0300 0.189 Uiso 0.6667 1 calc GR . P A 1
C33A C 0.2947(10) 0.6908(5) 0.0666(4) 0.145(8) Uiso 0.6667 1 d G . P A 1
H33A H 0.3807 0.6768 0.0731 0.217 Uiso 0.6667 1 calc GR . P A 1
H33B H 0.2963 0.7318 0.0702 0.217 Uiso 0.6667 1 calc GR . P A 1
H33C H 0.2408 0.6794 0.0183 0.217 Uiso 0.6667 1 calc GR . P A 1
C34A C 0.4194(7) 0.7042(4) 0.2433(5) 0.096(5) Uiso 0.6667 1 d G . P A 1
H34A H 0.4926 0.6797 0.2477 0.144 Uiso 0.6667 1 calc GR . P A 1
H34B H 0.4171 0.7162 0.2923 0.144 Uiso 0.6667 1 calc GR . P A 1
H34C H 0.4264 0.7373 0.2139 0.144 Uiso 0.6667 1 calc GR . P A 1
C35A C 0.2400(9) 0.6376(5) 0.3258(3) 0.100(5) Uiso 0.6667 1 d G . P A 1
H35A H 0.1650 0.6214 0.3360 0.149 Uiso 0.6667 1 calc GR . P A 1
H35B H 0.2563 0.6750 0.3481 0.149 Uiso 0.6667 1 calc GR . P A 1
H35C H 0.3131 0.6133 0.3465 0.149 Uiso 0.6667 1 calc GR . P A 1
C26B C 0.1481(12) 0.6217(5) 0.2176(6) 0.050(4) Uiso 0.3333 1 d . . P A 2
C27B C 0.0860(10) 0.6144(5) 0.1400(7) 0.050(4) Uiso 0.3333 1 d G . P A 2
C28B C 0.1551(11) 0.6468(6) 0.0993(5) 0.062(6) Uiso 0.3333 1 d G . P A 2
C29B C 0.2599(10) 0.6741(5) 0.1519(7) 0.041(4) Uiso 0.3333 1 d G . P A 2
C30B C 0.2556(11) 0.6585(6) 0.2250(6) 0.085(8) Uiso 0.3333 1 d G . P A 2
C31B C 0.107(2) 0.5949(9) 0.2812(9) 0.159(19) Uiso 0.3333 1 d G . P A 2
H31D H 0.0329 0.5710 0.2612 0.239 Uiso 0.3333 1 calc GR . P A 2
H31E H 0.0856 0.6245 0.3114 0.239 Uiso 0.3333 1 calc GR . P A 2
H31F H 0.1764 0.5721 0.3114 0.239 Uiso 0.3333 1 calc GR . P A 2
C32B C -0.0327(14) 0.5786(8) 0.1065(11) 0.116(11) Uiso 0.3333 1 d G . P A 2
H32D H -0.0440 0.5516 0.1431 0.175 Uiso 0.3333 1 calc GR . P A 2
H32E H -0.0226 0.5583 0.0636 0.175 Uiso 0.3333 1 calc GR . P A 2
H32F H -0.1070 0.6031 0.0915 0.175 Uiso 0.3333 1 calc GR . P A 2
C33B C 0.123(2) 0.6514(10) 0.0151(6) 0.133(14) Uiso 0.3333 1 d G . P A 2
H33D H 0.0948 0.6148 -0.0070 0.200 Uiso 0.3333 1 calc GR . P A 2
H33E H 0.1980 0.6634 0.0013 0.200 Uiso 0.3333 1 calc GR . P A 2
H33F H 0.0551 0.6790 -0.0025 0.200 Uiso 0.3333 1 calc GR . P A 2
C34B C 0.3587(16) 0.7127(8) 0.1333(11) 0.117(12) Uiso 0.3333 1 d G . P A 2
H34D H 0.4391 0.6926 0.1419 0.175 Uiso 0.3333 1 calc GR . P A 2
H34E H 0.3709 0.7462 0.1645 0.175 Uiso 0.3333 1 calc GR . P A 2
H34F H 0.3288 0.7240 0.0816 0.175 Uiso 0.3333 1 calc GR . P A 2
C35B C 0.3489(18) 0.6778(10) 0.2977(7) 0.125(13) Uiso 0.3333 1 d G . P A 2
H35D H 0.3826 0.6449 0.3280 0.187 Uiso 0.3333 1 calc GR . P A 2
H35E H 0.3049 0.7021 0.3242 0.187 Uiso 0.3333 1 calc GR . P A 2
H35F H 0.4186 0.6987 0.2873 0.187 Uiso 0.3333 1 calc GR . P A 2
C36A C 0.4760(8) 0.4791(3) 0.1369(5) 0.062(4) Uiso 0.5 1 d . . P A 1
C37A C 0.5595(7) 0.5263(3) 0.1629(4) 0.043(3) Uiso 0.5 1 d G . P A 1
C38A C 0.5228(7) 0.5712(3) 0.1095(4) 0.052(4) Uiso 0.5 1 d G . P A 1
C39A C 0.4166(7) 0.5517(4) 0.0505(4) 0.059(4) Uiso 0.5 1 d G . P A 1
C40A C 0.3876(7) 0.4948(4) 0.0675(5) 0.061(4) Uiso 0.5 1 d G . P A 1
C41A C 0.4803(13) 0.4222(4) 0.1763(7) 0.114(7) Uiso 0.5 1 d G . P A 1
H41A H 0.5652 0.4161 0.2093 0.170 Uiso 0.5 1 calc GR . P A 1
H41B H 0.4597 0.3920 0.1397 0.170 Uiso 0.5 1 calc GR . P A 1
H41C H 0.4186 0.4223 0.2047 0.170 Uiso 0.5 1 calc GR . P A 1
C42A C 0.6683(10) 0.5285(5) 0.2346(5) 0.097(6) Uiso 0.5 1 d G . P A 1
H42A H 0.6465 0.5054 0.2721 0.145 Uiso 0.5 1 calc GR . P A 1
H42B H 0.6817 0.5674 0.2519 0.145 Uiso 0.5 1 calc GR . P A 1
H42C H 0.7458 0.5140 0.2256 0.145 Uiso 0.5 1 calc GR . P A 1
C43A C 0.5857(11) 0.6294(4) 0.1145(7) 0.086(5) Uiso 0.5 1 d G . P A 1
H43A H 0.5914 0.6462 0.1625 0.128 Uiso 0.5 1 calc GR . P A 1
H43B H 0.5350 0.6537 0.0756 0.128 Uiso 0.5 1 calc GR . P A 1
H43C H 0.6708 0.6254 0.1086 0.128 Uiso 0.5 1 calc GR . P A 1
C44A C 0.3467(12) 0.5855(5) -0.0182(6) 0.104(7) Uiso 0.5 1 d G . P A 1
H44A H 0.2611 0.5944 -0.0159 0.157 Uiso 0.5 1 calc GR . P A 1
H44B H 0.3419 0.5632 -0.0623 0.157 Uiso 0.5 1 calc GR . P A 1
H44C H 0.3927 0.6204 -0.0200 0.157 Uiso 0.5 1 calc GR . P A 1
C45A C 0.2815(11) 0.4574(5) 0.0200(7) 0.116(8) Uiso 0.5 1 d G . P A 1
H45A H 0.2865 0.4200 0.0421 0.174 Uiso 0.5 1 calc GR . P A 1
H45B H 0.2914 0.4543 -0.0296 0.174 Uiso 0.5 1 calc GR . P A 1
H45C H 0.1992 0.4743 0.0174 0.174 Uiso 0.5 1 calc GR . P A 1
C36B C 0.5199(15) 0.4959(7) 0.1582(9) 0.057(3) Uiso 0.5 1 d . . P A 2
C37B C 0.5344(17) 0.5565(8) 0.1341(12) 0.067(4) Uiso 0.5 1 d . . P A 2
C38B C 0.444(2) 0.5673(9) 0.0688(12) 0.075(5) Uiso 0.5 1 d . . P A 2
C39B C 0.3794(15) 0.5198(8) 0.0481(9) 0.061(4) Uiso 0.5 1 d . . P A 2
C40B C 0.4182(13) 0.4755(6) 0.1009(8) 0.050(3) Uiso 0.5 1 d . . P A 2
C41B C 0.605(3) 0.4604(12) 0.2178(16) 0.119(8) Uiso 0.5 1 d . . P A 2
H41D H 0.6458 0.4842 0.2599 0.179 Uiso 0.5 1 calc GR . P A 2
H41E H 0.6696 0.4425 0.1991 0.179 Uiso 0.5 1 calc GR . P A 2
H41F H 0.5546 0.4314 0.2332 0.179 Uiso 0.5 1 calc GR . P A 2
C42B C 0.642(3) 0.5990(13) 0.1797(17) 0.126(9) Uiso 0.5 1 d . . P A 2
H42D H 0.6067 0.6370 0.1775 0.190 Uiso 0.5 1 calc GR . P A 2
H42E H 0.7131 0.5992 0.1583 0.190 Uiso 0.5 1 calc GR . P A 2
H42F H 0.6714 0.5867 0.2310 0.190 Uiso 0.5 1 calc GR . P A 2
C43B C 0.441(3) 0.6151(11) 0.0165(15) 0.111(7) Uiso 0.5 1 d . . P A 2
H43D H 0.3565 0.6320 0.0022 0.166 Uiso 0.5 1 calc GR . P A 2
H43E H 0.4613 0.6010 -0.0274 0.166 Uiso 0.5 1 calc GR . P A 2
H43F H 0.5033 0.6435 0.0405 0.166 Uiso 0.5 1 calc GR . P A 2
C44B C 0.275(3) 0.5122(13) -0.0306(16) 0.123(8) Uiso 0.5 1 d . . P A 2
H44D H 0.2393 0.4742 -0.0342 0.184 Uiso 0.5 1 calc GR . P A 2
H44E H 0.3148 0.5180 -0.0701 0.184 Uiso 0.5 1 calc GR . P A 2
H44F H 0.2071 0.5398 -0.0351 0.184 Uiso 0.5 1 calc GR . P A 2
C45B C 0.354(3) 0.4168(12) 0.0825(17) 0.118(8) Uiso 0.5 1 d . . P A 2
H45D H 0.4008 0.3889 0.1178 0.178 Uiso 0.5 1 calc GR . P A 2
H45E H 0.3539 0.4057 0.0327 0.178 Uiso 0.5 1 calc GR . P A 2
H45F H 0.2666 0.4189 0.0853 0.178 Uiso 0.5 1 calc GR . P A 2

loop_
_atom_site_aniso_label
_atom_site_aniso_U_11
_atom_site_aniso_U_22
_atom_site_aniso_U_33
_atom_site_aniso_U_23
_atom_site_aniso_U_13
_atom_site_aniso_U_12
Sm1 0.03720(18) 0.0524(2) 0.0653(2) 0.00406(15) 0.01754(15) -0.00132(13)
Sm2 0.0462(2) 0.0486(2) 0.0583(2) 0.00660(15) 0.01592(15) 0.00730(13)
S1A 0.035(2) 0.034(2) 0.0443(19) 0.0081(16) 0.0118(16) -0.0018(14)
S1B 0.0337(17) 0.0524(19) 0.0460(19) -0.0054(16) 0.0019(13) -0.0209(14)
O1 0.070(4) 0.097(4) 0.074(4) -0.005(3) 0.006(3) -0.019(3)
O2 0.073(3) 0.062(3) 0.088(4) 0.018(3) 0.038(3) 0.017(3)
O3A 0.058(5) 0.046(4) 0.083(5) 0.014(4) 0.035(4) 0.007(4)
O3B 0.035(4) 0.026(4) 0.068(5) 0.007(4) 0.024(4) -0.005(3)
C25 0.053(3) 0.041(3) 0.079(4) 0.010(3) 0.031(3) 0.009(2)

loop_
_atom_type_symbol
_atom_type_description
_atom_type_scat_dispersion_real
_atom_type_scat_dispersion_imag
_atom_type_scat_source
C C 0.0033 0.0016 'International Tables Vol C Tables 4.2.6.8 and 6.1.1.4'
H H 0.0000 0.0000 'International Tables Vol C Tables 4.2.6.8 and 6.1.1.4'
O O 0.0106 0.0060 'International Tables Vol C Tables 4.2.6.8 and 6.1.1.4'
S S 0.1246 0.1234 'International Tables Vol C Tables 4.2.6.8 and 6.1.1.4'
Sm Sm -0.1638 3.4418 'International Tables Vol C Tables 4.2.6.8 and 6.1.1.4'

loop_
_geom_angle_atom_site_label_1
_geom_angle_atom_site_label_2
_geom_angle_atom_site_label_3
_geom_angle
_geom_angle_site_symmetry_1
_geom_angle_site_symmetry_3
O3A Sm1 C26A 83.8(3) . .
O3A Sm1 C27A 101.7(3) . .
O3A Sm1 C28A 131.4(3) . .
O3A Sm1 C36A 85.4(3) . .
O3A Sm1 C40A 89.5(3) . .
C26A Sm1 C28A 50.05(10) . .
C27A Sm1 C26A 30.50(7) . .
C27A Sm1 C28A 30.50(7) . .
C27A Sm1 C36A 145.1(2) . .
C27A Sm1 C40A 114.6(2) . .
C26B Sm1 C39B 143.6(4) . .
C26B Sm1 C40B 161.3(4) . .
C36A Sm1 C26A 165.4(2) . .
C36A Sm1 C28A 136.2(2) . .
C40A Sm1 C26A 139.4(2) . .
C40A Sm1 C28A 114.5(2) . .
C40A Sm1 C36A 30.61(9) . .
C36B Sm1 C26B 166.6(4) . .
C36B Sm1 C39B 49.5(5) . .
C36B Sm1 C40B 29.8(5) . .
C37B Sm1 C26B 146.3(5) . .
C37B Sm1 C36B 33.1(5) . .
C37B Sm1 C38B 29.8(6) . .
C37B Sm1 C39B 47.5(5) . .
C37B Sm1 C40B 50.2(5) . .
C38B Sm1 C26B 136.0(5) . .
C38B Sm1 C36B 52.2(5) . .
C38B Sm1 C39B 28.4(6) . .
C38B Sm1 C40B 50.1(5) . .
C39B Sm1 C40B 30.1(5) . .
O1 Sm2 C1A 101.9(2) . .
O1 Sm2 C2A 129.0(2) . .
O1 Sm2 C3A 117.3(2) . .
O1 Sm2 C4B 80.0(4) . .
O1 Sm2 C5B 90.7(4) . .
O1 Sm2 C14A 123.8(2) . .
O1 Sm2 C11B 109.7(5) . .
O1 Sm2 C12B 85.3(4) . .
O1 Sm2 C13B 91.3(5) . .
O1 Sm2 C14B 121.4(4) . .
O2 Sm2 O1 87.7(2) . .
O2 Sm2 C1A 79.5(2) . .
O2 Sm2 C2A 96.2(2) . .
O2 Sm2 C3A 126.6(2) . .
O2 Sm2 C4B 112.5(5) . .
O2 Sm2 C5B 86.6(4) . .
O2 Sm2 C14A 113.7(2) . .
O2 Sm2 C11B 78.0(5) . .
O2 Sm2 C12B 95.3(5) . .
O2 Sm2 C13B 124.1(6) . .
O2 Sm2 C14B 124.1(5) . .
C1A Sm2 C3A 50.73(10) . .
C1A Sm2 C14A 131.8(2) . .
C2A Sm2 C1A 31.14(8) . .
C2A Sm2 C3A 30.85(8) . .
C2A Sm2 C14A 100.9(2) . .
C3A Sm2 C14A 91.44(19) . .
C4B Sm2 C5B 28.7(5) . .
C4B Sm2 C14B 118.5(6) . .
C5B Sm2 C14B 133.3(5) . .
C11B Sm2 C4B 166.5(7) . .
C11B Sm2 C5B 153.6(5) . .
C11B Sm2 C14B 48.7(7) . .
C12B Sm2 C4B 147.7(6) . .
C12B Sm2 C5B 175.5(5) . .
C12B Sm2 C11B 30.9(6) . .
C12B Sm2 C14B 48.3(6) . .
C13B Sm2 C4B 122.3(7) . .
C13B Sm2 C5B 149.3(7) . .
C13B Sm2 C11B 50.1(6) . .
C13B Sm2 C12B 29.1(7) . .
C13B Sm2 C14B 30.4(6) . .
C25 S1A Sm1 82.5(3) . .
C25 S1B Sm1 81.0(2) . .
C21A O1 Sm2 116.1(13) . .
C21A O1 C24A 114.9(17) . .
C21B O1 Sm2 122.7(9) . .
C24A O1 Sm2 128.9(11) . .
C24B O1 Sm2 133.2(9) . .
C24B O1 C21B 104.1(11) . .
C25 O2 Sm2 174.5(5) . .
C25 O3A Sm1 97.8(7) . .
C25 O3B Sm1 88.0(9) . .
C2A C1A Sm2 73.3(2) . .
C2A C1A C6A 126.0 . .
C5A C1A Sm2 78.3(2) . .
C5A C1A C2A 108.0 . .
C5A C1A C6A 126.0 . .
C6A C1A Sm2 114.6(2) . .
C1A C2A Sm2 75.6(2) . .
C1A C2A C3A 108.0 . .
C1A C2A C7A 126.0 . .
C3A C2A Sm2 77.4(2) . .
C3A C2A C7A 126.0 . .
C7A C2A Sm2 113.4(2) . .
C2A C3A Sm2 71.7(2) . .
C2A C3A C8A 126.0 . .
C4A C3A Sm2 77.9(2) . .
C4A C3A C2A 108.0 . .
C4A C3A C8A 126.0 . .
C8A C3A Sm2 116.5(2) . .
C3A C4A Sm2 72.1(2) . .
C3A C4A C5A 108.0 . .
C3A C4A C9A 126.0 . .
C5A C4A Sm2 74.1(2) . .
C5A C4A C9A 126.0 . .
C9A C4A Sm2 119.6(2) . .
C1A C5A Sm2 71.3(2) . .
C1A C5A C4A 108.0 . .
C1A C5A C10A 126.0 . .
C4A C5A Sm2 76.1(2) . .
C4A C5A C10A 126.0 . .
C10A C5A Sm2 118.5(2) . .
C1A C6A H6AA 109.5 . .
C1A C6A H6AB 109.5 . .
C1A C6A H6AC 109.5 . .
H6AA C6A H6AB 109.5 . .
H6AA C6A H6AC 109.5 . .
H6AB C6A H6AC 109.5 . .
C2A C7A H7AA 109.5 . .
C2A C7A H7AB 109.5 . .
C2A C7A H7AC 109.5 . .
H7AA C7A H7AB 109.5 . .
H7AA C7A H7AC 109.5 . .
H7AB C7A H7AC 109.5 . .
C3A C8A H8AA 109.5 . .
C3A C8A H8AB 109.5 . .
C3A C8A H8AC 109.5 . .
H8AA C8A H8AB 109.5 . .
H8AA C8A H8AC 109.5 . .
H8AB C8A H8AC 109.5 . .
C4A C9A H9AA 109.5 . .
C4A C9A H9AB 109.5 . .
C4A C9A H9AC 109.5 . .
H9AA C9A H9AB 109.5 . .
H9AA C9A H9AC 109.5 . .
H9AB C9A H9AC 109.5 . .
C5A C10A H10A 109.5 . .
C5A C10A H10B 109.5 . .
C5A C10A H10C 109.5 . .
H10A C10A H10B 109.5 . .
H10A C10A H10C 109.5 . .
H10B C10A H10C 109.5 . .
C2B C1B Sm2 75.1(9) . .
C2B C1B C6B 117.6(16) . .
C5B C1B Sm2 74.7(9) . .
C5B C1B C2B 104.9(14) . .
C5B C1B C6B 137.4(18) . .
C6B C1B Sm2 116.9(12) . .
C1B C2B Sm2 73.7(9) . .
C1B C2B C7B 128.2(17) . .
C3B C2B Sm2 76.8(10) . .
C3B C2B C1B 106.8(14) . .
C3B C2B C7B 122.9(18) . .
C7B C2B Sm2 127.9(13) . .
C2B C3B Sm2 74.1(10) . .
C2B C3B C4B 107.3(16) . .
C2B C3B C8B 131(2) . .
C4B C3B Sm2 72.1(11) . .
C4B C3B C8B 122(2) . .
C8B C3B Sm2 124.6(16) . .
C3B C4B Sm2 78.4(11) . .
C3B C4B C9B 127(2) . .
C5B C4B Sm2 75.7(11) . .
C5B C4B C3B 108.1(17) . .
C5B C4B C9B 124(2) . .
C9B C4B Sm2 123.4(17) . .
C1B C5B Sm2 76.7(9) . .
C1B C5B C4B 112.7(16) . .
C1B C5B C10B 115.9(18) . .
C4B C5B Sm2 75.5(10) . .
C4B C5B C10B 131.3(19) . .
C10B C5B Sm2 117.5(15) . .
C1B C6B H6BA 109.5 . .
C1B C6B H6BB 109.5 . .
C1B C6B H6BC 109.5 . .
H6BA C6B H6BB 109.5 . .
H6BA C6B H6BC 109.5 . .
H6BB C6B H6BC 109.5 . .
C2B C7B H7BA 109.5 . .
C2B C7B H7BB 109.5 . .
C2B C7B H7BC 109.5 . .
H7BA C7B H7BB 109.5 . .
H7BA C7B H7BC 109.5 . .
H7BB C7B H7BC 109.5 . .
C3B C8B H8BA 109.5 . .
C3B C8B H8BB 109.5 . .
C3B C8B H8BC 109.5 . .
H8BA C8B H8BB 109.5 . .
H8BA C8B H8BC 109.5 . .
H8BB C8B H8BC 109.5 . .
C4B C9B H9BA 109.5 . .
C4B C9B H9BB 109.5 . .
C4B C9B H9BC 109.5 . .
H9BA C9B H9BB 109.5 . .
H9BA C9B H9BC 109.5 . .
H9BB C9B H9BC 109.5 . .
C5B C10B H10D 109.5 . .
C5B C10B H10E 109.5 . .
C5B C10B H10F 109.5 . .
H10D C10B H10E 109.5 . .
H10D C10B H10F 109.5 . .
H10E C10B H10F 109.5 . .
C12A C11A Sm2 75.3(2) . .
C12A C11A C16A 126.0 . .
C15A C11A Sm2 73.4(2) . .
C15A C11A C12A 108.0 . .
C15A C11A C16A 126.0 . .
C16A C11A Sm2 117.3(2) . .
C11A C12A Sm2 75.0(2) . .
C11A C12A C13A 108.0 . .
C11A C12A C17A 126.0 . .
C13A C12A Sm2 73.6(2) . .
C13A C12A C17A 126.0 . .
C17A C12A Sm2 117.4(2) . .
C12A C13A Sm2 76.6(2) . .
C12A C13A C18A 126.0 . .
C14A C13A Sm2 73.8(2) . .
C14A C13A C12A 108.0 . .
C14A C13A C18A 126.0 . .
C18A C13A Sm2 115.8(2) . .
C13A C14A Sm2 76.0(2) . .
C13A C14A C15A 108.0 . .
C13A C14A C19A 126.0 . .
C15A C14A Sm2 75.7(2) . .
C15A C14A C19A 126.0 . .
C19A C14A Sm2 114.5(2) . .
C11A C15A Sm2 76.7(2) . .
C11A C15A C14A 108.0 . .
C11A C15A C20A 126.0 . .
C14A C15A Sm2 74.0(2) . .
C14A C15A C20A 126.0 . .
C20A C15A Sm2 115.5(2) . .
C11A C16A H16A 109.5 . .
C11A C16A H16B 109.5 . .
C11A C16A H16C 109.5 . .
H16A C16A H16B 109.5 . .
H16A C16A H16C 109.5 . .
H16B C16A H16C 109.5 . .
C12A C17A H17A 109.5 . .
C12A C17A H17B 109.5 . .
C12A C17A H17C 109.5 . .
H17A C17A H17B 109.5 . .
H17A C17A H17C 109.5 . .
H17B C17A H17C 109.5 . .
C13A C18A H18A 109.5 . .
C13A C18A H18B 109.5 . .
C13A C18A H18C 109.5 . .
H18A C18A H18B 109.5 . .
H18A C18A H18C 109.5 . .
H18B C18A H18C 109.5 . .
C14A C19A H19A 109.5 . .
C14A C19A H19B 109.5 . .
C14A C19A H19C 109.5 . .
H19A C19A H19B 109.5 . .
H19A C19A H19C 109.5 . .
H19B C19A H19C 109.5 . .
C15A C20A H20A 109.5 . .
C15A C20A H20B 109.5 . .
C15A C20A H20C 109.5 . .
H20A C20A H20B 109.5 . .
H20A C20A H20C 109.5 . .
H20B C20A H20C 109.5 . .
C12B C11B Sm2 72.5(10) . .
C12B C11B C16B 128(2) . .
C15B C11B Sm2 77.7(11) . .
C15B C11B C12B 106.5(18) . .
C15B C11B C16B 125(2) . .
C16B C11B Sm2 120.1(17) . .
C11B C12B Sm2 76.7(10) . .
C11B C12B C17B 128(2) . .
C13B C12B Sm2 75.3(11) . .
C13B C12B C11B 110.6(18) . .
C13B C12B C17B 121(2) . .
C17B C12B Sm2 115.6(16) . .
C12B C13B Sm2 75.5(12) . .
C12B C13B C14B 106.7(18) . .
C12B C13B C18B 143(2) . .
C14B C13B Sm2 78.0(11) . .
C14B C13B C18B 110(2) . .
C18B C13B Sm2 114.8(13) . .
C13B C14B Sm2 71.6(11) . .
C13B C14B C19B 129(2) . .
C15B C14B Sm2 76.0(10) . .
C15B C14B C13B 107.6(19) . .
C15B C14B C19B 122.0(18) . .
C19B C14B Sm2 130.0(15) . .
C11B C15B Sm2 73.7(11) . .
C11B C15B C14B 108.6(17) . .
C11B C15B C20B 126(2) . .
C14B C15B Sm2 74.1(10) . .
C14B C15B C20B 126(2) . .
C20B C15B Sm2 119.1(15) . .
C11B C16B H16D 109.5 . .
C11B C16B H16E 109.5 . .
C11B C16B H16F 109.5 . .
H16D C16B H16E 109.5 . .
H16D C16B H16F 109.5 . .
H16E C16B H16F 109.5 . .
C12B C17B H17D 109.5 . .
C12B C17B H17E 109.5 . .
C12B C17B H17F 109.5 . .
H17D C17B H17E 109.5 . .
H17D C17B H17F 109.5 . .
H17E C17B H17F 109.5 . .
C13B C18B H18D 109.5 . .
C13B C18B H18E 109.5 . .
C13B C18B H18F 109.5 . .
H18D C18B H18E 109.5 . .
H18D C18B H18F 109.5 . .
H18E C18B H18F 109.5 . .
C14B C19B H19D 109.5 . .
C14B C19B H19E 109.5 . .
C14B C19B H19F 109.5 . .
H19D C19B H19E 109.5 . .
H19D C19B H19F 109.5 . .
H19E C19B H19F 109.5 . .
C15B C20B H20D 109.5 . .
C15B C20B H20E 109.5 . .
C15B C20B H20F 109.5 . .
H20D C20B H20E 109.5 . .
H20D C20B H20F 109.5 . .
H20E C20B H20F 109.5 . .
O1 C21A H21A 109.4 . .
O1 C21A H21B 109.4 . .
O1 C21A C22A 111(2) . .
H21A C21A H21B 108.0 . .
C22A C21A H21A 109.4 . .
C22A C21A H21B 109.4 . .
O1 C21B H21C 111.4 . .
O1 C21B H21D 111.4 . .
H21C C21B H21D 109.3 . .
C22B C21B O1 101.7(19) . .
C22B C21B H21C 111.4 . .
C22B C21B H21D 111.4 . .
C21A C22A H22A 111.0 . .
C21A C22A H22B 111.0 . .
C21A C22A C23A 104(3) . .
H22A C22A H22B 109.0 . .
C23A C22A H22A 111.0 . .
C23A C22A H22B 111.0 . .
C21B C22B H22C 110.9 . .
C21B C22B H22D 110.9 . .
C21B C22B C23B 104(2) . .
H22C C22B H22D 108.9 . .
C23B C22B H22C 110.9 . .
C23B C22B H22D 110.9 . .
C22A C23A H23A 110.0 . .
C22A C23A H23B 110.0 . .
C22A C23A C24A 109(3) . .
H23A C23A H23B 108.4 . .
C24A C23A H23A 110.0 . .
C24A C23A H23B 110.0 . .
C22B C23B H23C 111.1 . .
C22B C23B H23D 111.1 . .
H23C C23B H23D 109.0 . .
C24B C23B C22B 103(2) . .
C24B C23B H23C 111.1 . .
C24B C23B H23D 111.1 . .
O1 C24A C23A 98(2) . .
O1 C24A H24A 112.1 . .
O1 C24A H24B 112.1 . .
C23A C24A H24A 112.1 . .
C23A C24A H24B 112.1 . .
H24A C24A H24B 109.8 . .
O1 C24B H24C 110.0 . .
O1 C24B H24D 110.0 . .
C23B C24B O1 108.5(17) . .
C23B C24B H24C 110.0 . .
C23B C24B H24D 110.0 . .
H24C C24B H24D 108.4 . .
O2 C25 S1A 120.8(6) . .
O2 C25 S1B 113.3(5) . .
O2 C25 O3A 120.1(8) . .
O2 C25 O3B 118.8(10) . .
O3A C25 S1A 119.1(7) . .
O3B C25 S1B 127.9(10) . .
C27A C26A Sm1 73.4(2) . .
C27A C26A C30A 108.0 . .
C27A C26A C31A 126.0 . .
C30A C26A Sm1 77.1(2) . .
C30A C26A C31A 126.0 . .
C31A C26A Sm1 115.6(2) . .
C26A C27A Sm1 76.1(2) . .
C26A C27A C32A 126.0 . .
C28A C27A Sm1 76.1(2) . .
C28A C27A C26A 108.0 . .
C28A C27A C32A 126.0 . .
C32A C27A Sm1 114.2(2) . .
C27A C28A Sm1 73.4(2) . .
C27A C28A C33A 126.0 . .
C29A C28A Sm1 77.1(2) . .
C29A C28A C27A 108.0 . .
C29A C28A C33A 126.0 . .
C33A C28A Sm1 115.6(2) . .
C28A C29A Sm1 72.9(2) . .
C28A C29A C30A 108.0 . .
C28A C29A C34A 126.0 . .
C30A C29A Sm1 75.1(2) . .
C30A C29A C34A 126.0 . .
C34A C29A Sm1 117.9(2) . .
C26A C30A Sm1 72.9(2) . .
C26A C30A C35A 126.0 . .
C29A C30A Sm1 75.2(2) . .
C29A C30A C26A 108.0 . .
C29A C30A C35A 126.0 . .
C35A C30A Sm1 117.9(2) . .
C26A C31A H31A 109.5 . .
C26A C31A H31B 109.5 . .
C26A C31A H31C 109.5 . .
H31A C31A H31B 109.5 . .
H31A C31A H31C 109.5 . .
H31B C31A H31C 109.5 . .
C27A C32A H32A 109.5 . .
C27A C32A H32B 109.5 . .
C27A C32A H32C 109.5 . .
H32A C32A H32B 109.5 . .
H32A C32A H32C 109.5 . .
H32B C32A H32C 109.5 . .
C28A C33A H33A 109.5 . .
C28A C33A H33B 109.5 . .
C28A C33A H33C 109.5 . .
H33A C33A H33B 109.5 . .
H33A C33A H33C 109.5 . .
H33B C33A H33C 109.5 . .
C29A C34A H34A 109.5 . .
C29A C34A H34B 109.5 . .
C29A C34A H34C 109.5 . .
H34A C34A H34B 109.5 . .
H34A C34A H34C 109.5 . .
H34B C34A H34C 109.5 . .
C30A C35A H35A 109.5 . .
C30A C35A H35B 109.5 . .
C30A C35A H35C 109.5 . .
H35A C35A H35B 109.5 . .
H35A C35A H35C 109.5 . .
H35B C35A H35C 109.5 . .
C27B C26B Sm1 77.1(5) . .
C27B C26B C31B 126.0 . .
C30B C26B Sm1 75.7(4) . .
C30B C26B C27B 108.0 . .
C30B C26B C31B 126.0 . .
C31B C26B Sm1 113.6(4) . .
C26B C27B Sm1 72.7(5) . .
C26B C27B C28B 108.0 . .
C26B C27B C32B 126.0 . .
C28B C27B Sm1 77.4(4) . .
C28B C27B C32B 126.0 . .
C32B C27B Sm1 116.0(4) . .
C27B C28B Sm1 73.0(4) . .
C27B C28B C29B 108.0 . .
C27B C28B C33B 126.0 . .
C29B C28B Sm1 74.5(4) . .
C29B C28B C33B 126.0 . .
C33B C28B Sm1 118.4(4) . .
C28B C29B Sm1 76.1(4) . .
C28B C29B C34B 126.0 . .
C30B C29B Sm1 72.4(5) . .
C30B C29B C28B 108.0 . .
C30B C29B C34B 126.0 . .
C34B C29B Sm1 117.5(4) . .
C26B C30B Sm1 73.9(4) . .
C26B C30B C35B 126.0 . .
C29B C30B Sm1 77.8(5) . .
C29B C30B C26B 108.0 . .
C29B C30B C35B 126.0 . .
C35B C30B Sm1 114.5(4) . .
C26B C31B H31D 109.5 . .
C26B C31B H31E 109.5 . .
C26B C31B H31F 109.5 . .
H31D C31B H31E 109.5 . .
H31D C31B H31F 109.5 . .
H31E C31B H31F 109.5 . .
C27B C32B H32D 109.5 . .
C27B C32B H32E 109.5 . .
C27B C32B H32F 109.5 . .
H32D C32B H32E 109.5 . .
H32D C32B H32F 109.5 . .
H32E C32B H32F 109.5 . .
C28B C33B H33D 109.5 . .
C28B C33B H33E 109.5 . .
C28B C33B H33F 109.5 . .
H33D C33B H33E 109.5 . .
H33D C33B H33F 109.5 . .
H33E C33B H33F 109.5 . .
C29B C34B H34D 109.5 . .
C29B C34B H34E 109.5 . .
C29B C34B H34F 109.5 . .
H34D C34B H34E 109.5 . .
H34D C34B H34F 109.5 . .
H34E C34B H34F 109.5 . .
C30B C35B H35D 109.5 . .
C30B C35B H35E 109.5 . .
C30B C35B H35F 109.5 . .
H35D C35B H35E 109.5 . .
H35D C35B H35F 109.5 . .
H35E C35B H35F 109.5 . .
C37A C36A Sm1 77.0(3) . .
C37A C36A C41A 126.0 . .
C40A C36A Sm1 74.5(3) . .
C40A C36A C37A 108.0 . .
C40A C36A C41A 126.0 . .
C41A C36A Sm1 114.8(3) . .
C36A C37A Sm1 72.8(3) . .
C36A C37A C42A 126.0 . .
C38A C37A Sm1 76.2(3) . .
C38A C37A C36A 108.0 . .
C38A C37A C42A 126.0 . .
C42A C37A Sm1 117.1(3) . .
C37A C38A Sm1 74.0(3) . .
C37A C38A C43A 126.0 . .
C39A C38A Sm1 73.7(3) . .
C39A C38A C37A 108.0 . .
C39A C38A C43A 126.0 . .
C43A C38A Sm1 118.3(3) . .
C38A C39A Sm1 76.5(3) . .
C38A C39A C40A 108.0 . .
C38A C39A C44A 126.0 . .
C40A C39A Sm1 72.9(3) . .
C40A C39A C44A 126.0 . .
C44A C39A Sm1 116.7(3) . .
C36A C40A Sm1 74.9(3) . .
C36A C40A C45A 126.0 . .
C39A C40A Sm1 76.8(3) . .
C39A C40A C36A 108.0 . .
C39A C40A C45A 126.0 . .
C45A C40A Sm1 114.5(3) . .
C36A C41A H41A 109.5 . .
C36A C41A H41B 109.5 . .
C36A C41A H41C 109.5 . .
H41A C41A H41B 109.5 . .
H41A C41A H41C 109.5 . .
H41B C41A H41C 109.5 . .
C37A C42A H42A 109.5 . .
C37A C42A H42B 109.5 . .
C37A C42A H42C 109.5 . .
H42A C42A H42B 109.5 . .
H42A C42A H42C 109.5 . .
H42B C42A H42C 109.5 . .
C38A C43A H43A 109.5 . .
C38A C43A H43B 109.5 . .
C38A C43A H43C 109.5 . .
H43A C43A H43B 109.5 . .
H43A C43A H43C 109.5 . .
H43B C43A H43C 109.5 . .
C39A C44A H44A 109.5 . .
C39A C44A H44B 109.5 . .
C39A C44A H44C 109.5 . .
H44A C44A H44B 109.5 . .
H44A C44A H44C 109.5 . .
H44B C44A H44C 109.5 . .
C40A C45A H45A 109.5 . .
C40A C45A H45B 109.5 . .
C40A C45A H45C 109.5 . .
H45A C45A H45B 109.5 . .
H45A C45A H45C 109.5 . .
H45B C45A H45C 109.5 . .
C37B C36B Sm1 71.1(9) . .
C40B C36B Sm1 76.4(8) . .
C40B C36B C37B 102.7(13) . .
C40B C36B C41B 125.2(17) . .
C41B C36B Sm1 125.7(14) . .
C41B C36B C37B 130.9(18) . .
C36B C37B Sm1 75.8(9) . .
C36B C37B C42B 123.5(19) . .
C38B C37B Sm1 76.1(11) . .
C38B C37B C36B 109.5(16) . .
C38B C37B C42B 127(2) . .
C42B C37B Sm1 115.4(14) . .
C37B C38B Sm1 74.0(12) . .
C37B C38B C43B 128(2) . .
C39B C38B Sm1 78.5(11) . .
C39B C38B C37B 107.2(18) . .
C39B C38B C43B 122(2) . .
C43B C38B Sm1 128.4(15) . .
C38B C39B Sm1 73.1(11) . .
C38B C39B C40B 112.9(15) . .
C38B C39B C44B 123.1(19) . .
C40B C39B Sm1 75.2(9) . .
C40B C39B C44B 123.9(17) . .
C44B C39B Sm1 122.5(13) . .
C36B C40B Sm1 73.8(8) . .
C36B C40B C39B 107.5(13) . .
C36B C40B C45B 133.9(17) . .
C39B C40B Sm1 74.6(8) . .
C39B C40B C45B 118.3(16) . .
C45B C40B Sm1 121.6(13) . .
C36B C41B H41D 109.5 . .
C36B C41B H41E 109.5 . .
C36B C41B H41F 109.5 . .
H41D C41B H41E 109.5 . .
H41D C41B H41F 109.5 . .
H41E C41B H41F 109.5 . .
C37B C42B H42D 109.5 . .
C37B C42B H42E 109.5 . .
C37B C42B H42F 109.5 . .
H42D C42B H42E 109.5 . .
H42D C42B H42F 109.5 . .
H42E C42B H42F 109.5 . .
C38B C43B H43D 109.5 . .
C38B C43B H43E 109.5 . .
C38B C43B H43F 109.5 . .
H43D C43B H43E 109.5 . .
H43D C43B H43F 109.5 . .
H43E C43B H43F 109.5 . .
C39B C44B H44D 109.5 . .
C39B C44B H44E 109.5 . .
C39B C44B H44F 109.5 . .
H44D C44B H44E 109.5 . .
H44D C44B H44F 109.5 . .
H44E C44B H44F 109.5 . .
C40B C45B H45D 109.5 . .
C40B C45B H45E 109.5 . .
C40B C45B H45F 109.5 . .
H45D C45B H45E 109.5 . .
H45D C45B H45F 109.5 . .
H45E C45B H45F 109.5 . .

loop_
_geom_bond_atom_site_label_1
_geom_bond_atom_site_label_2
_geom_bond_distance
_geom_bond_site_symmetry_2
Sm1 O3A 2.577(13) .
Sm1 C26A 2.715(6) .
Sm1 C27A 2.682(7) .
Sm1 C28A 2.716(7) .
Sm1 C26B 2.697(13) .
Sm1 C36A 2.693(8) .
Sm1 C40A 2.687(9) .
Sm1 C36B 2.674(15) .
Sm1 C37B 2.609(18) .
Sm1 C38B 2.63(2) .
Sm1 C39B 2.698(16) .
Sm1 C40B 2.706(14) .
Sm2 O1 2.451(6) .
Sm2 O2 2.212(6) .
Sm2 C1A 2.660(7) .
Sm2 C2A 2.629(7) .
Sm2 C3A 2.703(7) .
Sm2 C4B 2.709(19) .
Sm2 C5B 2.711(15) .
Sm2 C14A 2.709(8) .
Sm2 C11B 2.695(19) .
Sm2 C12B 2.641(18) .
Sm2 C13B 2.64(2) .
Sm2 C14B 2.719(18) .
S1A C25 1.755(7) .
S1B C25 1.837(7) .
O1 C21A 1.39(3) .
O1 C21B 1.56(2) .
O1 C24A 1.44(2) .
O1 C24B 1.53(2) .
O2 C25 1.312(8) .
O3A C25 1.367(5) .
O3B C25 1.392(5) .
C1A C2A 1.4200 .
C1A C5A 1.4200 .
C1A C6A 1.5095 .
C2A C3A 1.4200 .
C2A C7A 1.5095 .
C3A C4A 1.4200 .
C3A C8A 1.5095 .
C4A C5A 1.4200 .
C4A C9A 1.5095 .
C5A C10A 1.5095 .
C6A H6AA 0.9600 .
C6A H6AB 0.9600 .
C6A H6AC 0.9600 .
C7A H7AA 0.9600 .
C7A H7AB 0.9600 .
C7A H7AC 0.9600 .
C8A H8AA 0.9600 .
C8A H8AB 0.9600 .
C8A H8AC 0.9600 .
C9A H9AA 0.9600 .
C9A H9AB 0.9600 .
C9A H9AC 0.9600 .
C10A H10A 0.9600 .
C10A H10B 0.9600 .
C10A H10C 0.9600 .
C1B C2B 1.47(2) .
C1B C5B 1.34(2) .
C1B C6B 1.49(3) .
C2B C3B 1.39(3) .
C2B C7B 1.55(3) .
C3B C4B 1.40(3) .
C3B C8B 1.45(3) .
C4B C5B 1.34(3) .
C4B C9B 1.49(3) .
C5B C10B 1.55(3) .
C6B H6BA 0.9600 .
C6B H6BB 0.9600 .
C6B H6BC 0.9600 .
C7B H7BA 0.9600 .
C7B H7BB 0.9600 .
C7B H7BC 0.9600 .
C8B H8BA 0.9600 .
C8B H8BB 0.9600 .
C8B H8BC 0.9600 .
C9B H9BA 0.9600 .
C9B H9BB 0.9600 .
C9B H9BC 0.9600 .
C10B H10D 0.9600 .
C10B H10E 0.9600 .
C10B H10F 0.9600 .
C11A C12A 1.4200 .
C11A C15A 1.4200 .
C11A C16A 1.5095 .
C12A C13A 1.4200 .
C12A C17A 1.5095 .
C13A C14A 1.4200 .
C13A C18A 1.5095 .
C14A C15A 1.4200 .
C14A C19A 1.5095 .
C15A C20A 1.5095 .
C16A H16A 0.9600 .
C16A H16B 0.9600 .
C16A H16C 0.9600 .
C17A H17A 0.9600 .
C17A H17B 0.9600 .
C17A H17C 0.9600 .
C18A H18A 0.9600 .
C18A H18B 0.9600 .
C18A H18C 0.9600 .
C19A H19A 0.9600 .
C19A H19B 0.9600 .
C19A H19C 0.9600 .
C20A H20A 0.9600 .
C20A H20B 0.9600 .
C20A H20C 0.9600 .
C11B C12B 1.42(3) .
C11B C15B 1.34(3) .
C11B C16B 1.50(4) .
C12B C13B 1.33(3) .
C12B C17B 1.51(4) .
C13B C14B 1.41(3) .
C13B C18B 1.60(3) .
C14B C15B 1.41(3) .
C14B C19B 1.52(3) .
C15B C20B 1.64(4) .
C16B H16D 0.9600 .
C16B H16E 0.9600 .
C16B H16F 0.9600 .
C17B H17D 0.9600 .
C17B H17E 0.9600 .
C17B H17F 0.9600 .
C18B H18D 0.9600 .
C18B H18E 0.9600 .
C18B H18F 0.9600 .
C19B H19D 0.9600 .
C19B H19E 0.9600 .
C19B H19F 0.9600 .
C20B H20D 0.9600 .
C20B H20E 0.9600 .
C20B H20F 0.9600 .
C21A H21A 0.9700 .
C21A H21B 0.9700 .
C21A C22A 1.41(4) .
C21B H21C 0.9700 .
C21B H21D 0.9700 .
C21B C22B 1.479(18) .
C22A H22A 0.9700 .
C22A H22B 0.9700 .
C22A C23A 1.511(19) .
C22B H22C 0.9700 .
C22B H22D 0.9700 .
C22B C23B 1.520(18) .
C23A H23A 0.9700 .
C23A H23B 0.9700 .
C23A C24A 1.57(5) .
C23B H23C 0.9700 .
C23B H23D 0.9700 .
C23B C24B 1.37(3) .
C24A H24A 0.9700 .
C24A H24B 0.9700 .
C24B H24C 0.9700 .
C24B H24D 0.9700 .
C26A C27A 1.4200 .
C26A C30A 1.4200 .
C26A C31A 1.5095 .
C27A C28A 1.4200 .
C27A C32A 1.5095 .
C28A C29A 1.4200 .
C28A C33A 1.5095 .
C29A C30A 1.4200 .
C29A C34A 1.5095 .
C30A C35A 1.5095 .
C31A H31A 0.9600 .
C31A H31B 0.9600 .
C31A H31C 0.9600 .
C32A H32A 0.9600 .
C32A H32B 0.9600 .
C32A H32C 0.9600 .
C33A H33A 0.9600 .
C33A H33B 0.9600 .
C33A H33C 0.9600 .
C34A H34A 0.9600 .
C34A H34B 0.9600 .
C34A H34C 0.9600 .
C35A H35A 0.9600 .
C35A H35B 0.9600 .
C35A H35C 0.9600 .
C26B C27B 1.4200 .
C26B C30B 1.4200 .
C26B C31B 1.5095 .
C27B C28B 1.4200 .
C27B C32B 1.5095 .
C28B C29B 1.4200 .
C28B C33B 1.5095 .
C29B C30B 1.4200 .
C29B C34B 1.5095 .
C30B C35B 1.5095 .
C31B H31D 0.9600 .
C31B H31E 0.9600 .
C31B H31F 0.9600 .
C32B H32D 0.9600 .
C32B H32E 0.9600 .
C32B H32F 0.9600 .
C33B H33D 0.9600 .
C33B H33E 0.9600 .
C33B H33F 0.9600 .
C34B H34D 0.9600 .
C34B H34E 0.9600 .
C34B H34F 0.9600 .
C35B H35D 0.9600 .
C35B H35E 0.9600 .
C35B H35F 0.9600 .
C36A C37A 1.4200 .
C36A C40A 1.4200 .
C36A C41A 1.5095 .
C37A C38A 1.4200 .
C37A C42A 1.5095 .
C38A C39A 1.4200 .
C38A C43A 1.5095 .
C39A C40A 1.4200 .
C39A C44A 1.5095 .
C40A C45A 1.5095 .
C41A H41A 0.9600 .
C41A H41B 0.9600 .
C41A H41C 0.9600 .
C42A H42A 0.9600 .
C42A H42B 0.9600 .
C42A H42C 0.9600 .
C43A H43A 0.9600 .
C43A H43B 0.9600 .
C43A H43C 0.9600 .
C44A H44A 0.9600 .
C44A H44B 0.9600 .
C44A H44C 0.9600 .
C45A H45A 0.9600 .
C45A H45B 0.9600 .
C45A H45C 0.9600 .
C36B C37B 1.51(3) .
C36B C40B 1.38(2) .
C36B C41B 1.48(3) .
C37B C38B 1.35(3) .
C37B C42B 1.58(3) .
C38B C39B 1.31(3) .
C38B C43B 1.47(3) .
C39B C40B 1.40(2) .
C39B C44B 1.59(3) .
C40B C45B 1.53(3) .
C41B H41D 0.9600 .
C41B H41E 0.9600 .
C41B H41F 0.9600 .
C42B H42D 0.9600 .
C42B H42E 0.9600 .
C42B H42F 0.9600 .
C43B H43D 0.9600 .
C43B H43E 0.9600 .
C43B H43F 0.9600 .
C44B H44D 0.9600 .
C44B H44E 0.9600 .
C44B H44F 0.9600 .
C45B H45D 0.9600 .
C45B H45E 0.9600 .
C45B H45F 0.9600 .

loop_
_geom_torsion_atom_site_label_1
_geom_torsion_atom_site_label_2
_geom_torsion_atom_site_label_3
_geom_torsion_atom_site_label_4
_geom_torsion
_geom_torsion_site_symmetry_1
_geom_torsion_site_symmetry_2
_geom_torsion_site_symmetry_3
_geom_torsion_site_symmetry_4
Sm1 S1A C25 O2 -177.7(6) . . . .
Sm1 S1A C25 O3A 2.2(8) . . . .
Sm1 S1B C25 O2 177.8(5) . . . .
Sm1 S1B C25 O3B -3.6(12) . . . .
Sm1 O3A C25 S1A -2.4(9) . . . .
Sm1 O3A C25 O2 177.6(5) . . . .
Sm1 O3B C25 S1B 3.5(12) . . . .
Sm1 O3B C25 O2 -177.9(6) . . . .
Sm1 C26A C27A C28A -70.0(2) . . . .
Sm1 C26A C27A C32A 110.0(2) . . . .
Sm1 C26A C30A C29A 67.6(2) . . . .
Sm1 C26A C30A C35A -112.4(2) . . . .
Sm1 C27A C28A C29A -70.0(2) . . . .
Sm1 C27A C28A C33A 110.0(2) . . . .
Sm1 C28A C29A C30A -67.5(2) . . . .
Sm1 C28A C29A C34A 112.5(2) . . . .
Sm1 C29A C30A C26A -66.1(2) . . . .
Sm1 C29A C30A C35A 113.9(2) . . . .
Sm1 C26B C27B C28B -70.0(4) . . . .
Sm1 C26B C27B C32B 110.0(4) . . . .
Sm1 C26B C30B C29B 71.0(5) . . . .
Sm1 C26B C30B C35B -109.0(5) . . . .
Sm1 C27B C28B C29B -66.9(5) . . . .
Sm1 C27B C28B C33B 113.1(5) . . . .
Sm1 C28B C29B C30B -65.9(4) . . . .
Sm1 C28B C29B C34B 114.1(4) . . . .
Sm1 C29B C30B C26B -68.4(4) . . . .
Sm1 C29B C30B C35B 111.6(4) . . . .
Sm1 C36A C37A C38A -68.7(3) . . . .
Sm1 C36A C37A C42A 111.3(3) . . . .
Sm1 C36A C40A C39A 70.4(3) . . . .
Sm1 C36A C40A C45A -109.6(3) . . . .
Sm1 C37A C38A C39A -66.4(3) . . . .
Sm1 C37A C38A C43A 113.6(3) . . . .
Sm1 C38A C39A C40A -66.6(3) . . . .
Sm1 C38A C39A C44A 113.4(3) . . . .
Sm1 C39A C40A C36A -69.1(3) . . . .
Sm1 C39A C40A C45A 110.9(3) . . . .
Sm1 C36B C37B C38B -69.4(14) . . . .
Sm1 C36B C37B C42B 111.3(19) . . . .
Sm1 C36B C40B C39B 67.6(10) . . . .
Sm1 C36B C40B C45B -119(2) . . . .
Sm1 C37B C38B C39B -72.2(14) . . . .
Sm1 C37B C38B C43B 127(2) . . . .
Sm1 C38B C39B C40B -65.4(12) . . . .
Sm1 C38B C39B C44B 118.2(18) . . . .
Sm1 C39B C40B C36B -67.1(10) . . . .
Sm1 C39B C40B C45B 118.0(16) . . . .
Sm2 O1 C21A C22A 173(2) . . . .
Sm2 O1 C21B C22B 164.3(17) . . . .
Sm2 O1 C24A C23A -163.9(19) . . . .
Sm2 O1 C24B C23B 168.6(15) . . . .
Sm2 C1A C2A C3A -71.4(2) . . . .
Sm2 C1A C2A C7A 108.6(2) . . . .
Sm2 C1A C5A C4A 67.9(2) . . . .
Sm2 C1A C5A C10A -112.1(2) . . . .
Sm2 C2A C3A C4A -70.1(2) . . . .
Sm2 C2A C3A C8A 109.9(2) . . . .
Sm2 C3A C4A C5A -66.0(2) . . . .
Sm2 C3A C4A C9A 114.0(2) . . . .
Sm2 C4A C5A C1A -64.7(2) . . . .
Sm2 C4A C5A C10A 115.3(2) . . . .
Sm2 C1B C2B C3B -70.3(12) . . . .
Sm2 C1B C2B C7B 125.8(19) . . . .
Sm2 C1B C5B C4B 67.9(14) . . . .
Sm2 C1B C5B C10B -114.4(18) . . . .
Sm2 C2B C3B C4B -65.0(13) . . . .
Sm2 C2B C3B C8B 122(2) . . . .
Sm2 C3B C4B C5B -70.6(13) . . . .
Sm2 C3B C4B C9B 123(2) . . . .
Sm2 C4B C5B C1B -68.6(13) . . . .
Sm2 C4B C5B C10B 114(2) . . . .
Sm2 C11A C12A C13A -66.7(2) . . . .
Sm2 C11A C12A C17A 113.3(2) . . . .
Sm2 C11A C15A C14A 68.0(2) . . . .
Sm2 C11A C15A C20A -112.0(2) . . . .
Sm2 C12A C13A C14A -67.7(2) . . . .
Sm2 C12A C13A C18A 112.3(2) . . . .
Sm2 C13A C14A C15A -69.6(2) . . . .
Sm2 C13A C14A C19A 110.4(2) . . . .
Sm2 C14A C15A C11A -69.8(2) . . . .
Sm2 C14A C15A C20A 110.2(2) . . . .
Sm2 C11B C12B C13B -68.5(14) . . . .
Sm2 C11B C12B C17B 112(2) . . . .
Sm2 C11B C15B C14B 66.5(13) . . . .
Sm2 C11B C15B C20B -114(2) . . . .
Sm2 C12B C13B C14B -72.4(13) . . . .
Sm2 C12B C13B C18B 112(3) . . . .
Sm2 C13B C14B C15B -68.2(13) . . . .
Sm2 C13B C14B C19B 127(2) . . . .
Sm2 C14B C15B C11B -66.2(14) . . . .
Sm2 C14B C15B C20B 115(2) . . . .
O1 C21A C22A C23A -7(4) . . . .
O1 C21B C22B C23B 36(3) . . . .
C1A C2A C3A Sm2 70.1(2) . . . .
C1A C2A C3A C4A 0.0 . . . .
C1A C2A C3A C8A 180.0 . . . .
C2A C1A C5A Sm2 -67.9(2) . . . .
C2A C1A C5A C4A 0.0 . . . .
C2A C1A C5A C10A 180.0 . . . .
C2A C3A C4A Sm2 66.0(2) . . . .
C2A C3A C4A C5A 0.0 . . . .
C2A C3A C4A C9A 180.0 . . . .
C3A C4A C5A Sm2 64.7(2) . . . .
C3A C4A C5A C1A 0.0 . . . .
C3A C4A C5A C10A 180.0 . . . .
C5A C1A C2A Sm2 71.4(2) . . . .
C5A C1A C2A C3A 0.0 . . . .
C5A C1A C2A C7A 180.0 . . . .
C6A C1A C2A Sm2 -108.6(2) . . . .
C6A C1A C2A C3A 180.0 . . . .
C6A C1A C2A C7A 0.0 . . . .
C6A C1A C5A Sm2 112.1(2) . . . .
C6A C1A C5A C4A 180.0 . . . .
C6A C1A C5A C10A 0.0 . . . .
C7A C2A C3A Sm2 -109.9(2) . . . .
C7A C2A C3A C4A 180.0 . . . .
C7A C2A C3A C8A 0.0 . . . .
C8A C3A C4A Sm2 -114.0(2) . . . .
C8A C3A C4A C5A 180.0 . . . .
C8A C3A C4A C9A 0.0 . . . .
C9A C4A C5A Sm2 -115.3(2) . . . .
C9A C4A C5A C1A 180.0 . . . .
C9A C4A C5A C10A 0.0 . . . .
C1B C2B C3B Sm2 68.2(11) . . . .
C1B C2B C3B C4B 3.2(19) . . . .
C1B C2B C3B C8B -170(2) . . . .
C2B C1B C5B Sm2 -69.6(11) . . . .
C2B C1B C5B C4B -2(2) . . . .
C2B C1B C5B C10B 176.0(18) . . . .
C2B C3B C4B Sm2 66.3(13) . . . .
C2B C3B C4B C5B -4(2) . . . .
C2B C3B C4B C9B -170(2) . . . .
C3B C4B C5B Sm2 72.4(13) . . . .
C3B C4B C5B C1B 4(2) . . . .
C3B C4B C5B C10B -173(2) . . . .
C5B C1B C2B Sm2 69.3(11) . . . .
C5B C1B C2B C3B -1.0(18) . . . .
C5B C1B C2B C7B -164.8(19) . . . .
C6B C1B C2B Sm2 -112.9(16) . . . .
C6B C1B C2B C3B 176.8(17) . . . .
C6B C1B C2B C7B 13(3) . . . .
C6B C1B C5B Sm2 113(2) . . . .
C6B C1B C5B C4B -179(2) . . . .
C6B C1B C5B C10B -1(3) . . . .
C7B C2B C3B Sm2 -126.9(18) . . . .
C7B C2B C3B C4B 168.1(19) . . . .
C7B C2B C3B C8B -5(3) . . . .
C8B C3B C4B Sm2 -120(2) . . . .
C8B C3B C4B C5B 169(2) . . . .
C8B C3B C4B C9B 3(3) . . . .
C9B C4B C5B Sm2 -121(2) . . . .
C9B C4B C5B C1B 171(2) . . . .
C9B C4B C5B C10B -7(4) . . . .
C11A C12A C13A Sm2 67.7(2) . . . .
C11A C12A C13A C14A 0.0 . . . .
C11A C12A C13A C18A 180.0 . . . .
C12A C11A C15A Sm2 -68.0(2) . . . .
C12A C11A C15A C14A 0.0 . . . .
C12A C11A C15A C20A 180.0 . . . .
C12A C13A C14A Sm2 69.6(2) . . . .
C12A C13A C14A C15A 0.0 . . . .
C12A C13A C14A C19A 180.0 . . . .
C13A C14A C15A Sm2 69.8(2) . . . .
C13A C14A C15A C11A 0.0 . . . .
C13A C14A C15A C20A 180.0 . . . .
C15A C11A C12A Sm2 66.7(2) . . . .
C15A C11A C12A C13A 0.0 . . . .
C15A C11A C12A C17A 180.0 . . . .
C16A C11A C12A Sm2 -113.3(2) . . . .
C16A C11A C12A C13A 180.0 . . . .
C16A C11A C12A C17A 0.0 . . . .
C16A C11A C15A Sm2 112.0(2) . . . .
C16A C11A C15A C14A 180.0 . . . .
C16A C11A C15A C20A 0.0 . . . .
C17A C12A C13A Sm2 -112.3(2) . . . .
C17A C12A C13A C14A 180.0 . . . .
C17A C12A C13A C18A 0.0 . . . .
C18A C13A C14A Sm2 -110.4(2) . . . .
C18A C13A C14A C15A 180.0 . . . .
C18A C13A C14A C19A 0.0 . . . .
C19A C14A C15A Sm2 -110.2(2) . . . .
C19A C14A C15A C11A 180.0 . . . .
C19A C14A C15A C20A 0.0 . . . .
C11B C12B C13B Sm2 69.4(13) . . . .
C11B C12B C13B C14B -3(2) . . . .
C11B C12B C13B C18B -179(3) . . . .
C12B C11B C15B Sm2 -67.3(12) . . . .
C12B C11B C15B C14B -1(2) . . . .
C12B C11B C15B C20B 178(2) . . . .
C12B C13B C14B Sm2 70.7(14) . . . .
C12B C13B C14B C15B 3(2) . . . .
C12B C13B C14B C19B -162(2) . . . .
C13B C14B C15B Sm2 65.2(13) . . . .
C13B C14B C15B C11B -1(2) . . . .
C13B C14B C15B C20B 180(2) . . . .
C15B C11B C12B Sm2 70.9(13) . . . .
C15B C11B C12B C13B 2(2) . . . .
C15B C11B C12B C17B -177(2) . . . .
C16B C11B C12B Sm2 -115(2) . . . .
C16B C11B C12B C13B 177(2) . . . .
C16B C11B C12B C17B -3(4) . . . .
C16B C11B C15B Sm2 118(2) . . . .
C16B C11B C15B C14B -175(2) . . . .
C16B C11B C15B C20B 4(4) . . . .
C17B C12B C13B Sm2 -111(2) . . . .
C17B C12B C13B C14B 176(2) . . . .
C17B C12B C13B C18B 1(4) . . . .
C18B C13B C14B Sm2 -112.2(15) . . . .
C18B C13B C14B C15B 179.6(17) . . . .
C18B C13B C14B C19B 15(3) . . . .
C19B C14B C15B Sm2 -129(2) . . . .
C19B C14B C15B C11B 165(2) . . . .
C19B C14B C15B C20B -14(3) . . . .
C21A O1 C24A C23A 15(3) . . . .
C21A C22A C23A C24A 16(5) . . . .
C21B O1 C24B C23B -10(2) . . . .
C21B C22B C23B C24B -44(4) . . . .
C22A C23A C24A O1 -18(4) . . . .
C22B C23B C24B O1 32(3) . . . .
C24A O1 C21A C22A -6(3) . . . .
C24B O1 C21B C22B -17(2) . . . .
C26A C27A C28A Sm1 70.0(2) . . . .
C26A C27A C28A C29A 0.0 . . . .
C26A C27A C28A C33A 180.0 . . . .
C27A C26A C30A Sm1 -67.6(2) . . . .
C27A C26A C30A C29A 0.0 . . . .
C27A C26A C30A C35A 180.0 . . . .
C27A C28A C29A Sm1 67.5(2) . . . .
C27A C28A C29A C30A 0.0 . . . .
C27A C28A C29A C34A 180.0 . . . .
C28A C29A C30A Sm1 66.1(2) . . . .
C28A C29A C30A C26A 0.0 . . . .
C28A C29A C30A C35A 180.0 . . . .
C30A C26A C27A Sm1 70.0(2) . . . .
C30A C26A C27A C28A 0.0 . . . .
C30A C26A C27A C32A 180.0 . . . .
C31A C26A C27A Sm1 -110.0(2) . . . .
C31A C26A C27A C28A 180.0 . . . .
C31A C26A C27A C32A 0.0 . . . .
C31A C26A C30A Sm1 112.4(2) . . . .
C31A C26A C30A C29A 180.0 . . . .
C31A C26A C30A C35A 0.0 . . . .
C32A C27A C28A Sm1 -110.0(2) . . . .
C32A C27A C28A C29A 180.0 . . . .
C32A C27A C28A C33A 0.0 . . . .
C33A C28A C29A Sm1 -112.5(2) . . . .
C33A C28A C29A C30A 180.0 . . . .
C33A C28A C29A C34A 0.0 . . . .
C34A C29A C30A Sm1 -113.9(2) . . . .
C34A C29A C30A C26A 180.0 . . . .
C34A C29A C30A C35A 0.0 . . . .
C26B C27B C28B Sm1 66.9(5) . . . .
C26B C27B C28B C29B 0.0 . . . .
C26B C27B C28B C33B 180.0 . . . .
C27B C26B C30B Sm1 -71.0(5) . . . .
C27B C26B C30B C29B 0.0 . . . .
C27B C26B C30B C35B 180.0 . . . .
C27B C28B C29B Sm1 65.9(4) . . . .
C27B C28B C29B C30B 0.0 . . . .
C27B C28B C29B C34B 180.0 . . . .
C28B C29B C30B Sm1 68.4(4) . . . .
C28B C29B C30B C26B 0.0 . . . .
C28B C29B C30B C35B 180.0 . . . .
C30B C26B C27B Sm1 70.0(4) . . . .
C30B C26B C27B C28B 0.0 . . . .
C30B C26B C27B C32B 180.0 . . . .
C31B C26B C27B Sm1 -110.0(4) . . . .
C31B C26B C27B C28B 180.0 . . . .
C31B C26B C27B C32B 0.0 . . . .
C31B C26B C30B Sm1 109.0(5) . . . .
C31B C26B C30B C29B 180.0 . . . .
C31B C26B C30B C35B 0.0 . . . .
C32B C27B C28B Sm1 -113.1(5) . . . .
C32B C27B C28B C29B 180.0 . . . .
C32B C27B C28B C33B 0.0 . . . .
C33B C28B C29B Sm1 -114.1(4) . . . .
C33B C28B C29B C30B 180.0 . . . .
C33B C28B C29B C34B 0.0 . . . .
C34B C29B C30B Sm1 -111.6(4) . . . .
C34B C29B C30B C26B 180.0 . . . .
C34B C29B C30B C35B 0.0 . . . .
C36A C37A C38A Sm1 66.4(3) . . . .
C36A C37A C38A C39A 0.0 . . . .
C36A C37A C38A C43A 180.0 . . . .
C37A C36A C40A Sm1 -70.4(3) . . . .
C37A C36A C40A C39A 0.0 . . . .
C37A C36A C40A C45A 180.0 . . . .
C37A C38A C39A Sm1 66.6(3) . . . .
C37A C38A C39A C40A 0.0 . . . .
C37A C38A C39A C44A 180.0 . . . .
C38A C39A C40A Sm1 69.1(3) . . . .
C38A C39A C40A C36A 0.0 . . . .
C38A C39A C40A C45A 180.0 . . . .
C40A C36A C37A Sm1 68.7(3) . . . .
C40A C36A C37A C38A 0.0 . . . .
C40A C36A C37A C42A 180.0 . . . .
C41A C36A C37A Sm1 -111.3(3) . . . .
C41A C36A C37A C38A 180.0 . . . .
C41A C36A C37A C42A 0.0 . . . .
C41A C36A C40A Sm1 109.6(3) . . . .
C41A C36A C40A C39A 180.0 . . . .
C41A C36A C40A C45A 0.0 . . . .
C42A C37A C38A Sm1 -113.6(3) . . . .
C42A C37A C38A C39A 180.0 . . . .
C42A C37A C38A C43A 0.0 . . . .
C43A C38A C39A Sm1 -113.4(3) . . . .
C43A C38A C39A C40A 180.0 . . . .
C43A C38A C39A C44A 0.0 . . . .
C44A C39A C40A Sm1 -110.9(3) . . . .
C44A C39A C40A C36A 180.0 . . . .
C44A C39A C40A C45A 0.0 . . . .
C36B C37B C38B Sm1 69.2(12) . . . .
C36B C37B C38B C39B -3(2) . . . .
C36B C37B C38B C43B -164(2) . . . .
C37B C36B C40B Sm1 -66.7(10) . . . .
C37B C36B C40B C39B 0.9(16) . . . .
C37B C36B C40B C45B 175(2) . . . .
C37B C38B C39B Sm1 69.1(14) . . . .
C37B C38B C39B C40B 4(2) . . . .
C37B C38B C39B C44B -172.7(19) . . . .
C38B C39B C40B Sm1 64.1(14) . . . .
C38B C39B C40B C36B -3.0(19) . . . .
C38B C39B C40B C45B -177.9(18) . . . .
C40B C36B C37B Sm1 70.6(10) . . . .
C40B C36B C37B C38B 1.2(19) . . . .
C40B C36B C37B C42B -178.1(19) . . . .
C41B C36B C37B Sm1 -121(2) . . . .
C41B C36B C37B C38B 169(2) . . . .
C41B C36B C37B C42B -10(3) . . . .
C41B C36B C40B Sm1 124.4(19) . . . .
C41B C36B C40B C39B -168.0(19) . . . .
C41B C36B C40B C45B 6(3) . . . .
C42B C37B C38B Sm1 -112(2) . . . .
C42B C37B C38B C39B 176(2) . . . .
C42B C37B C38B C43B 15(4) . . . .
C43B C38B C39B Sm1 -128(2) . . . .
C43B C38B C39B C40B 166.2(19) . . . .
C43B C38B C39B C44B -10(3) . . . .
C44B C39B C40B Sm1 -119.5(18) . . . .
C44B C39B C40B C36B 173.4(18) . . . .
C44B C39B C40B C45B -2(3) . . . .
